data_7246714
loop_
_publ_author_name
'Torubaev, Yury V.'
'Howe, Devin'
'Leitus, Gregory'
'Rosokha, Sergiy V.'

_publ_section_title
;
 The relationship between the crystal habit and the energy framework
 pattern: a case study involving halogen bonding on the edge of a covalent
 bond
;
_journal_issue 23
_journal_name_full CrystEngComm
_journal_page_first 3380
_journal_page_last 3390
_journal_paper_doi 10.1039/D3CE00316G
_journal_volume 25
_journal_year 2023
_chemical_formula_moiety 'C6 H12 Cl0.953 I1.047 N2'
_chemical_formula_sum 'C6 H12 Cl0.95 I1.05 N2'
_chemical_formula_weight 278.87
_chemical_name_systematic '1,4-diazabicyclo[2,2,2]octane  iodine chloride'
_space_group_crystal_system orthorhombic
_space_group_IT_number 62
_space_group_name_Hall '-P 2ac 2n'
_space_group_name_H-M_alt 'P n m a'
_atom_sites_solution_hydrogens geom
_audit_creation_date 2022-06-30
_audit_creation_method
;
Olex2 1.5
(compiled 2022.04.07 svn.rca3783a0 for OlexSys, GUI svn.r6498)
;
_audit_update_record
;
2022-06-30 deposited with the CCDC.	2023-05-03 downloaded from the CCDC.
;
_cell_angle_alpha 90
_cell_angle_beta 90
_cell_angle_gamma 90
_cell_formula_units_Z 4
_cell_length_a 21.6511(17)
_cell_length_b 6.9602(6)
_cell_length_c 5.9635(5)
_cell_measurement_reflns_used 5359
_cell_measurement_temperature 100.0
_cell_measurement_theta_max 31.74
_cell_measurement_theta_min 3.55
_cell_volume 898.68(13)
_computing_cell_refinement 'SAINT V8.40A (Bruker, 2019)'
_computing_data_reduction 'SAINT V8.40A (Bruker, 2019)'
_computing_molecular_graphics 'Olex2 1.5 (Dolomanov et al., 2009)'
_computing_publication_material 'Olex2 1.5 (Dolomanov et al., 2009)'
_computing_structure_refinement 'SHELXL 2018/3 (Sheldrick, 2015)'
_computing_structure_solution 'SHELXT 2014/5 (Sheldrick, 2014)'
_diffrn_ambient_temperature 100.0
_diffrn_measured_fraction_theta_full 0.999
_diffrn_measured_fraction_theta_max 0.928
_diffrn_measurement_device_type 'Bruker APEX-II CCD'
_diffrn_measurement_method '\f and \w scans'
_diffrn_radiation_type MoK\a
_diffrn_radiation_wavelength 0.71073
_diffrn_reflns_av_R_equivalents 0.0620
_diffrn_reflns_av_unetI/netI 0.0448
_diffrn_reflns_Laue_measured_fraction_full 0.999
_diffrn_reflns_Laue_measured_fraction_max 0.928
_diffrn_reflns_limit_h_max 33
_diffrn_reflns_limit_h_min -33
_diffrn_reflns_limit_k_max 10
_diffrn_reflns_limit_k_min -10
_diffrn_reflns_limit_l_max 9
_diffrn_reflns_limit_l_min -9
_diffrn_reflns_number 14865
_diffrn_reflns_point_group_measured_fraction_full 0.999
_diffrn_reflns_point_group_measured_fraction_max 0.928
_diffrn_reflns_theta_full 25.242
_diffrn_reflns_theta_max 34.276
_diffrn_reflns_theta_min 3.480
_exptl_absorpt_coefficient_mu 3.943
_exptl_absorpt_correction_T_max 0.7467
_exptl_absorpt_correction_T_min 0.5239
_exptl_absorpt_correction_type multi-scan
_exptl_absorpt_process_details
;
SADABS-2016/2 (Bruker,2016/2) was used for absorption correction.
wR2(int) was 0.1261 before and 0.0681 after correction.
The Ratio of minimum to maximum transmission is 0.7016.
The \l/2 correction factor is Not present.
;
_exptl_crystal_colour 'light yellow'
_exptl_crystal_colour_modifier light
_exptl_crystal_colour_primary yellow
_exptl_crystal_density_diffrn 2.061
_exptl_crystal_description plate
_exptl_crystal_F_000 535
_exptl_crystal_size_max 0.5
_exptl_crystal_size_mid 0.5
_exptl_crystal_size_min 0.1
_refine_diff_density_max 1.155
_refine_diff_density_min -1.284
_refine_diff_density_rms 0.189
_refine_ls_extinction_coef 0.0017(3)
_refine_ls_extinction_expression Fc^*^=kFc[1+0.001xFc^2^\l^3^/sin(2\q)]^-1/4^
_refine_ls_extinction_method 'SHELXL-2018/3 (Sheldrick 2018)'
_refine_ls_goodness_of_fit_ref 1.046
_refine_ls_hydrogen_treatment constr
_refine_ls_matrix_type full
_refine_ls_number_parameters 60
_refine_ls_number_reflns 1858
_refine_ls_number_restraints 0
_refine_ls_restrained_S_all 1.046
_refine_ls_R_factor_all 0.0490
_refine_ls_R_factor_gt 0.0291
_refine_ls_shift/su_max 0.003
_refine_ls_shift/su_mean 0.000
_refine_ls_structure_factor_coef Fsqd
_refine_ls_weighting_details 'w=1/[\s^2^(Fo^2^)+(0.0224P)^2^+0.9930P] where P=(Fo^2^+2Fc^2^)/3'
_refine_ls_weighting_scheme calc
_refine_ls_wR_factor_gt 0.0563
_refine_ls_wR_factor_ref 0.0608
_reflns_Friedel_coverage 0.000
_reflns_number_gt 1481
_reflns_number_total 1858
_reflns_threshold_expression 'I > 2\s(I)'
_cod_data_source_file d3ce00316g2.cif
_cod_data_source_block mo_dabco_icl_0ma
_cod_depositor_comments 'Adding full bibliography for 7246714--7246716.cif.'
_cod_database_code 7246714
_shelx_shelxl_version_number 2018/3
_shelx_space_group_comment
;
The symmetry employed for this shelxl refinement is uniquely defined
by the following loop, which should always be used as a source of
symmetry information in preference to the above space-group names.
They are only intended as comments.
;
_shelx_estimated_absorpt_t_max 0.694
_shelx_estimated_absorpt_t_min 0.243
_olex2_refinement_description
;
1. Fixed Uiso
 At 1.2 times of:
  All C(H,H) groups
2. Rigid body (RIGU) restrains
 I2, I1
 with sigma for 1-2 distances of 0.004 and sigma for 1-3 distances of 0.004
3. Others
 Sof(I2)=0.5*(1-FVAR(2))
 Sof(Cl1)=0.5*FVAR(2)
 Fixed Sof: H1A(0.5) H1B(0.5) H2A(0.5) H2B(0.5)
4.a Secondary CH2 refined with riding coordinates:
 C1(H1A,H1B), C2(H2A,H2B), C3(H3A,H3B), C4(H4A,H4B)
;
_olex2_submission_special_instructions 'No special instructions were received'

loop_
_space_group_symop_operation_xyz
'x, y, z'
'-x+1/2, -y, z+1/2'
'-x, y+1/2, -z'
'x+1/2, -y+1/2, -z+1/2'
'-x, -y, -z'
'x-1/2, y, -z-1/2'
'x, -y-1/2, z'
'-x-1/2, y-1/2, z-1/2'

loop_
_atom_site_label
_atom_site_type_symbol
_atom_site_fract_x
_atom_site_fract_y
_atom_site_fract_z
_atom_site_U_iso_or_equiv
_atom_site_adp_type
_atom_site_occupancy
_atom_site_site_symmetry_order
_atom_site_calc_flag
_atom_site_refinement_flags_posn
_atom_site_refinement_flags_adp
_atom_site_refinement_flags_occupancy
_atom_site_disorder_assembly
_atom_site_disorder_group
I1 I 0.76667(2) 0.250000 0.63638(3) 0.01344(8) Uani 1 2 d S T P . .
Cl1 Cl 0.88477(8) 0.250000 0.6729(3) 0.0192(3) Uani 0.9528(16) 2 d S T P . .
N1 N 0.66177(13) 0.250000 0.6004(4) 0.0131(5) Uani 1 2 d S T P . .
N2 N 0.54439(14) 0.250000 0.5566(5) 0.0180(6) Uani 1 2 d S T P . .
C1 C 0.64530(15) 0.250000 0.3578(5) 0.0147(6) Uani 1 2 d S T P . .
H1A H 0.662718 0.134696 0.283989 0.018 Uiso 0.5 1 calc R U P . .
H1B H 0.662718 0.365304 0.283989 0.018 Uiso 0.5 1 calc R U P . .
C2 C 0.57389(16) 0.250000 0.3351(5) 0.0175(7) Uani 1 2 d S T P . .
H2A H 0.560620 0.365117 0.250358 0.021 Uiso 0.5 1 calc R U P . .
H2B H 0.560620 0.134883 0.250358 0.021 Uiso 0.5 1 calc R U P . .
C3 C 0.63541(11) 0.4252(4) 0.7090(4) 0.0185(5) Uani 1 1 d . . . . .
H3A H 0.652730 0.542077 0.638266 0.022 Uiso 1 1 calc R U . . .
H3B H 0.646156 0.426974 0.870322 0.022 Uiso 1 1 calc R U . . .
C4 C 0.56419(11) 0.4219(4) 0.6801(4) 0.0195(5) Uani 1 1 d . . . . .
H4A H 0.544270 0.423433 0.829572 0.023 Uiso 1 1 calc R U . . .
H4B H 0.550833 0.538295 0.597947 0.023 Uiso 1 1 calc R U . . .
I2 I 0.9000(4) 0.250000 0.6735(16) 0.016(2) Uiso 0.0472(16) 2 d S . P . .

loop_
_atom_site_aniso_label
_atom_site_aniso_U_11
_atom_site_aniso_U_22
_atom_site_aniso_U_33
_atom_site_aniso_U_23
_atom_site_aniso_U_13
_atom_site_aniso_U_12
I1 0.01232(11) 0.01223(10) 0.01576(11) 0.000 -0.00184(8) 0.000
Cl1 0.0130(6) 0.0163(5) 0.0283(6) 0.000 -0.0036(5) 0.000
N1 0.0107(12) 0.0160(12) 0.0125(13) 0.000 -0.0010(10) 0.000
N2 0.0167(13) 0.0215(14) 0.0158(13) 0.000 0.0004(11) 0.000
C1 0.0140(14) 0.0185(14) 0.0118(14) 0.000 -0.0006(12) 0.000
C2 0.0160(15) 0.0218(16) 0.0146(15) 0.000 -0.0040(12) 0.000
C3 0.0155(11) 0.0209(11) 0.0192(11) -0.0071(10) -0.0015(9) 0.0032(10)
C4 0.0141(11) 0.0251(12) 0.0194(12) -0.0051(10) -0.0001(9) 0.0034(10)

loop_
_atom_type_symbol
_atom_type_description
_atom_type_scat_dispersion_real
_atom_type_scat_dispersion_imag
_atom_type_scat_source
C C 0.0033 0.0016 'International Tables Vol C Tables 4.2.6.8 and 6.1.1.4'
H H 0.0000 0.0000 'International Tables Vol C Tables 4.2.6.8 and 6.1.1.4'
Cl Cl 0.1484 0.1585 'International Tables Vol C Tables 4.2.6.8 and 6.1.1.4'
I I -0.4742 1.8119 'International Tables Vol C Tables 4.2.6.8 and 6.1.1.4'
N N 0.0061 0.0033 'International Tables Vol C Tables 4.2.6.8 and 6.1.1.4'

loop_
_geom_angle_atom_site_label_1
_geom_angle_atom_site_label_2
_geom_angle_atom_site_label_3
_geom_angle
_geom_angle_site_symmetry_1
_geom_angle_site_symmetry_3
_geom_angle_publ_flag
Cl1 I1 I2 0.5(2) . . ?
N1 I1 Cl1 179.47(8) . . ?
N1 I1 I2 179.0(2) . . ?
C1 N1 I1 109.24(19) . . ?
C1 N1 C3 109.22(17) . 7_565 ?
C1 N1 C3 109.22(17) . . ?
C3 N1 I1 109.86(15) 7_565 . ?
C3 N1 I1 109.86(15) . . ?
C3 N1 C3 109.4(3) . 7_565 ?
C2 N2 C4 108.93(18) . 7_565 ?
C2 N2 C4 108.93(18) . . ?
C4 N2 C4 109.1(3) . 7_565 ?
N1 C1 H1A 109.9 . . ?
N1 C1 H1B 109.9 . . ?
N1 C1 C2 108.8(3) . . ?
H1A C1 H1B 108.3 . . ?
C2 C1 H1A 109.9 . . ?
C2 C1 H1B 109.9 . . ?
N2 C2 C1 110.8(3) . . ?
N2 C2 H2A 109.5 . . ?
N2 C2 H2B 109.5 . . ?
C1 C2 H2A 109.5 . . ?
C1 C2 H2B 109.5 . . ?
H2A C2 H2B 108.1 . . ?
N1 C3 H3A 110.0 . . ?
N1 C3 H3B 110.0 . . ?
N1 C3 C4 108.6(2) . . ?
H3A C3 H3B 108.3 . . ?
C4 C3 H3A 110.0 . . ?
C4 C3 H3B 110.0 . . ?
N2 C4 C3 110.9(2) . . ?
N2 C4 H4A 109.4 . . ?
N2 C4 H4B 109.4 . . ?
C3 C4 H4A 109.4 . . ?
C3 C4 H4B 109.4 . . ?
H4A C4 H4B 108.0 . . ?

loop_
_geom_bond_atom_site_label_1
_geom_bond_atom_site_label_2
_geom_bond_distance
_geom_bond_site_symmetry_2
_geom_bond_publ_flag
I1 Cl1 2.5664(17) . ?
I1 N1 2.281(3) . ?
I1 I2 2.895(8) . ?
N1 C1 1.490(4) . ?
N1 C3 1.494(3) . ?
N1 C3 1.494(3) 7_565 ?
N2 C2 1.467(4) . ?
N2 C4 1.469(3) . ?
N2 C4 1.469(3) 7_565 ?
C1 H1A 0.9900 . ?
C1 H1B 0.9900 . ?
C1 C2 1.552(5) . ?
C2 H2A 0.9900 . ?
C2 H2B 0.9900 . ?
C3 H3A 0.9900 . ?
C3 H3B 0.9900 . ?
C3 C4 1.552(3) . ?
C4 H4A 0.9900 . ?
C4 H4B 0.9900 . ?

loop_
_geom_torsion_atom_site_label_1
_geom_torsion_atom_site_label_2
_geom_torsion_atom_site_label_3
_geom_torsion_atom_site_label_4
_geom_torsion
_geom_torsion_site_symmetry_1
_geom_torsion_site_symmetry_2
_geom_torsion_site_symmetry_3
_geom_torsion_site_symmetry_4
_geom_torsion_publ_flag
I1 N1 C1 C2 180.000(0) . . . . ?
I1 N1 C3 C4 179.56(16) . . . . ?
N1 C1 C2 N2 0.000(0) . . . . ?
N1 C3 C4 N2 0.0(3) . . . . ?
C1 N1 C3 C4 59.8(3) . . . . ?
C2 N2 C4 C3 -59.5(3) . . . . ?
C3 N1 C1 C2 59.82(17) 7_565 . . . ?
C3 N1 C1 C2 -59.82(17) . . . . ?
C3 N1 C3 C4 -59.8(3) 7_565 . . . ?
C4 N2 C2 C1 -59.44(18) 7_565 . . . ?
C4 N2 C2 C1 59.44(18) . . . . ?
C4 N2 C4 C3 59.3(3) 7_565 . . . ?
